data_4026364
loop_
_publ_author_name
'Juan Xing'
'Xiao-Rong Wang'
'Cai-Xia Yan'
'Ying Cheng'

_publ_section_title
;
 Interaction of \b-Lactam Carbenes with 3,6-Diphenyltetrazines: A
 Five-Step Cascade Reaction for the Direct Construction of
 Indeno[2,1-b]pyrrol-2-ones
;
_journal_name_full 'Journal of Organic Chemistry'
_journal_page_first 4746
_journal_page_last 4752
_journal_paper_doi 10.1021/jo200499u
_journal_volume 76
_journal_year 2011
_chemical_formula_sum 'C26 H23 N O2'
_chemical_formula_weight 381.45
_chemical_name_systematic
; 
 ? 
;
_space_group_IT_number 29
_symmetry_cell_setting orthorhombic
_symmetry_space_group_name_Hall 'P 2c -2ac'
_symmetry_space_group_name_H-M 'P c a 21'
_atom_sites_solution_hydrogens geom
_atom_sites_solution_primary direct
_atom_sites_solution_secondary difmap
_audit_creation_method SHELXL-97
_cell_angle_alpha 90.00
_cell_angle_beta 90.00
_cell_angle_gamma 90.00
_cell_formula_units_Z 8
_cell_length_a 20.497(4)
_cell_length_b 10.569(2)
_cell_length_c 19.108(4)
_cell_measurement_reflns_used 10513
_cell_measurement_temperature 113(2)
_cell_measurement_theta_max 27.9
_cell_measurement_theta_min 1.5
_cell_volume 4139.4(14)
_computing_cell_refinement CrystalClear
_computing_data_collection 'CrystalClear(Rigaku/MSC Inc., 2005)'
_computing_data_reduction CrystalClear
_computing_molecular_graphics 'Bruker SHELXTL'
_computing_publication_material 'Bruker SHELXTL'
_computing_structure_refinement 'SHELXL-97 (Sheldrick, 1997)'
_computing_structure_solution 'SHELXS-97 (Sheldrick, 1990)'
_diffrn_ambient_temperature 113(2)
_diffrn_detector_area_resol_mean 7.31
_diffrn_measured_fraction_theta_full 0.993
_diffrn_measured_fraction_theta_max 0.993
_diffrn_measurement_device_type 'Rigaku Saturn CCD area detector'
_diffrn_measurement_method '\w and \f scans'
_diffrn_radiation_monochromator graphite
_diffrn_radiation_source 'fine-focus sealed tube'
_diffrn_radiation_type MoK\a
_diffrn_radiation_wavelength 0.71073
_diffrn_reflns_av_R_equivalents 0.0562
_diffrn_reflns_av_sigmaI/netI 0.0445
_diffrn_reflns_limit_h_max 26
_diffrn_reflns_limit_h_min -26
_diffrn_reflns_limit_k_max 7
_diffrn_reflns_limit_k_min -13
_diffrn_reflns_limit_l_max 25
_diffrn_reflns_limit_l_min -25
_diffrn_reflns_number 31388
_diffrn_reflns_theta_full 27.87
_diffrn_reflns_theta_max 27.87
_diffrn_reflns_theta_min 1.93
_diffrn_standards_decay_% 0
_diffrn_standards_interval_count 0
_diffrn_standards_interval_time 0
_diffrn_standards_number 0
_exptl_absorpt_coefficient_mu 0.077
_exptl_absorpt_correction_T_max 0.9863
_exptl_absorpt_correction_T_min 0.9803
_exptl_absorpt_correction_type multi-scan
_exptl_absorpt_process_details CrystalClear
_exptl_crystal_density_diffrn 1.224
_exptl_crystal_F_000 1616
_exptl_crystal_size_max 0.26
_exptl_crystal_size_mid 0.24
_exptl_crystal_size_min 0.18
_refine_diff_density_max 0.220
_refine_diff_density_min -0.213
_refine_diff_density_rms 0.051
_refine_ls_abs_structure_details 'none, Friedel Pairs merged'
_refine_ls_extinction_coef 0.0084(10)
_refine_ls_extinction_expression Fc^*^=kFc[1+0.001xFc^2^\l^3^/sin(2\q)]^-1/4^
_refine_ls_extinction_method SHELXL
_refine_ls_goodness_of_fit_ref 1.053
_refine_ls_hydrogen_treatment constr
_refine_ls_matrix_type full
_refine_ls_number_parameters 530
_refine_ls_number_reflns 5049
_refine_ls_number_restraints 1
_refine_ls_restrained_S_all 1.053
_refine_ls_R_factor_all 0.0482
_refine_ls_R_factor_gt 0.0418
_refine_ls_shift/su_max 0.002
_refine_ls_shift/su_mean 0.000
_refine_ls_structure_factor_coef Fsqd
_refine_ls_weighting_details 'calc w=1/[\s^2^(Fo^2^)+(0.0710P)^2^+0.0000P] where P=(Fo^2^+2Fc^2^)/3'
_refine_ls_weighting_scheme calc
_refine_ls_wR_factor_gt 0.1083
_refine_ls_wR_factor_ref 0.1179
_reflns_number_gt 4609
_reflns_number_total 5049
_reflns_threshold_expression >2sigma(I)
_cod_data_source_file jo200499u_si_002.cif
_cod_data_source_block r91014f1
_cod_original_cell_volume 4139.2(14)
_cod_database_code 4026364

loop_
_symmetry_equiv_pos_as_xyz
'x, y, z'
'-x, -y, z+1/2'
'x+1/2, -y, z'
'-x+1/2, y, z+1/2'

loop_
_atom_site_label
_atom_site_type_symbol
_atom_site_fract_x
_atom_site_fract_y
_atom_site_fract_z
_atom_site_U_iso_or_equiv
_atom_site_adp_type
_atom_site_occupancy
_atom_site_symmetry_multiplicity
_atom_site_calc_flag
_atom_site_refinement_flags
N1 N 0.28868(10) 0.6899(2) 0.49491(12) 0.0222(5) Uani 1 1 d .
N2 N 0.22466(10) 0.1419(2) 0.37732(12) 0.0230(5) Uani 1 1 d .
O1 O 0.18185(9) 0.6480(2) 0.53051(11) 0.0306(5) Uani 1 1 d .
O2 O 0.42415(9) 0.58475(19) 0.74164(10) 0.0318(5) Uani 1 1 d .
O3 O 0.15145(9) 0.1747(2) 0.46860(11) 0.0344(5) Uani 1 1 d .
O4 O 0.05746(10) 0.1778(2) 0.14767(11) 0.0366(5) Uani 1 1 d .
C1 C 0.22130(11) 0.6736(3) 0.48487(14) 0.0233(5) Uani 1 1 d .
C2 C 0.20578(12) 0.6913(3) 0.40629(14) 0.0224(5) Uani 1 1 d .
C3 C 0.27171(12) 0.7277(2) 0.37860(14) 0.0221(5) Uani 1 1 d .
C4 C 0.31631(11) 0.7236(2) 0.42964(14) 0.0212(5) Uani 1 1 d .
C5 C 0.38554(12) 0.7442(2) 0.40362(14) 0.0213(5) Uani 1 1 d .
H5 H 0.4017 0.8272 0.4217 0.026 Uiso 1 1 calc R
C6 C 0.37105(12) 0.7575(2) 0.32471(14) 0.0221(5) Uani 1 1 d .
C7 C 0.30312(12) 0.7499(2) 0.31145(15) 0.0223(5) Uani 1 1 d .
C8 C 0.27903(13) 0.7634(2) 0.24384(15) 0.0247(5) Uani 1 1 d .
H8 H 0.2335 0.7573 0.2349 0.030 Uiso 1 1 calc R
C9 C 0.32273(14) 0.7863(3) 0.18931(15) 0.0281(6) Uani 1 1 d .
H9 H 0.3069 0.7960 0.1429 0.034 Uiso 1 1 calc R
C10 C 0.38952(14) 0.7948(3) 0.20246(15) 0.0317(6) Uani 1 1 d .
H10 H 0.4186 0.8117 0.1649 0.038 Uiso 1 1 calc R
C11 C 0.41437(13) 0.7789(3) 0.27050(15) 0.0266(6) Uani 1 1 d .
H11 H 0.4600 0.7828 0.2791 0.032 Uiso 1 1 calc R
C12 C 0.15220(13) 0.7898(3) 0.39579(17) 0.0315(6) Uani 1 1 d .
H12A H 0.1669 0.8716 0.4140 0.047 Uiso 1 1 calc R
H12B H 0.1128 0.7633 0.4208 0.047 Uiso 1 1 calc R
H12C H 0.1425 0.7979 0.3458 0.047 Uiso 1 1 calc R
C13 C 0.18505(13) 0.5613(3) 0.37695(15) 0.0273(6) Uani 1 1 d .
H13A H 0.1787 0.5679 0.3262 0.041 Uiso 1 1 calc R
H13B H 0.1442 0.5348 0.3991 0.041 Uiso 1 1 calc R
H13C H 0.2191 0.4988 0.3868 0.041 Uiso 1 1 calc R
C14 C 0.43376(12) 0.6412(2) 0.42420(14) 0.0219(5) Uani 1 1 d .
C15 C 0.41542(12) 0.5142(3) 0.42366(15) 0.0273(6) Uani 1 1 d .
H15 H 0.3730 0.4910 0.4081 0.033 Uiso 1 1 calc R
C16 C 0.45877(14) 0.4216(3) 0.44571(16) 0.0309(6) Uani 1 1 d .
H16 H 0.4461 0.3351 0.4448 0.037 Uiso 1 1 calc R
C17 C 0.52053(13) 0.4548(3) 0.46905(15) 0.0308(6) Uani 1 1 d .
H17 H 0.5498 0.3914 0.4849 0.037 Uiso 1 1 calc R
C18 C 0.53924(13) 0.5797(3) 0.46914(15) 0.0297(6) Uani 1 1 d .
H18 H 0.5817 0.6022 0.4848 0.036 Uiso 1 1 calc R
C19 C 0.49625(12) 0.6741(3) 0.44638(15) 0.0266(6) Uani 1 1 d .
H19 H 0.5096 0.7602 0.4461 0.032 Uiso 1 1 calc R
C20 C 0.32248(12) 0.6699(3) 0.55929(14) 0.0224(5) Uani 1 1 d .
C21 C 0.30253(12) 0.5723(2) 0.60411(14) 0.0238(5) Uani 1 1 d .
H21 H 0.2653 0.5227 0.5928 0.029 Uiso 1 1 calc R
C22 C 0.33710(12) 0.5483(3) 0.66484(14) 0.0251(5) Uani 1 1 d .
H22 H 0.3232 0.4829 0.6955 0.030 Uiso 1 1 calc R
C23 C 0.39256(12) 0.6199(3) 0.68145(13) 0.0237(5) Uani 1 1 d .
C24 C 0.41172(13) 0.7180(3) 0.63746(14) 0.0274(6) Uani 1 1 d .
H24 H 0.4489 0.7678 0.6487 0.033 Uiso 1 1 calc R
C25 C 0.37620(13) 0.7427(3) 0.57699(15) 0.0244(5) Uani 1 1 d .
H25 H 0.3890 0.8105 0.5474 0.029 Uiso 1 1 calc R
C26 C 0.47973(15) 0.6564(3) 0.76250(17) 0.0414(8) Uani 1 1 d .
H26A H 0.5140 0.6484 0.7270 0.062 Uiso 1 1 calc R
H26B H 0.4960 0.6244 0.8074 0.062 Uiso 1 1 calc R
H26C H 0.4675 0.7456 0.7675 0.062 Uiso 1 1 calc R
C27 C 0.20686(12) 0.1538(3) 0.44781(15) 0.0253(6) Uani 1 1 d .
C28 C 0.26817(13) 0.1336(3) 0.49352(14) 0.0252(5) Uani 1 1 d .
C29 C 0.31844(12) 0.1079(3) 0.43800(14) 0.0226(5) Uani 1 1 d .
C30 C 0.29167(11) 0.1133(2) 0.37419(14) 0.0216(5) Uani 1 1 d .
C31 C 0.33948(12) 0.0933(2) 0.31520(14) 0.0212(5) Uani 1 1 d .
H31 H 0.3286 0.0124 0.2907 0.025 Uiso 1 1 calc R
C32 C 0.40172(12) 0.0740(2) 0.35854(14) 0.0227(5) Uani 1 1 d .
C33 C 0.38826(12) 0.0820(2) 0.43139(14) 0.0230(5) Uani 1 1 d .
C34 C 0.43789(12) 0.0630(3) 0.48029(16) 0.0273(6) Uani 1 1 d .
H34 H 0.4292 0.0691 0.5290 0.033 Uiso 1 1 calc R
C35 C 0.50037(13) 0.0348(3) 0.45619(16) 0.0304(6) Uani 1 1 d .
H35 H 0.5346 0.0224 0.4890 0.037 Uiso 1 1 calc R
C36 C 0.51357(12) 0.0244(3) 0.38465(17) 0.0305(6) Uani 1 1 d .
H36 H 0.5562 0.0024 0.3694 0.037 Uiso 1 1 calc R
C37 C 0.46421(12) 0.0464(3) 0.33529(16) 0.0279(6) Uani 1 1 d .
H37 H 0.4734 0.0423 0.2866 0.034 Uiso 1 1 calc R
C38 C 0.25559(14) 0.0244(3) 0.54387(16) 0.0323(6) Uani 1 1 d .
H38A H 0.2456 -0.0523 0.5172 0.048 Uiso 1 1 calc R
H38B H 0.2186 0.0454 0.5742 0.048 Uiso 1 1 calc R
H38C H 0.2945 0.0100 0.5726 0.048 Uiso 1 1 calc R
C39 C 0.28287(14) 0.2556(3) 0.53415(17) 0.0332(7) Uani 1 1 d .
H39A H 0.3220 0.2434 0.5629 0.050 Uiso 1 1 calc R
H39B H 0.2458 0.2763 0.5644 0.050 Uiso 1 1 calc R
H39C H 0.2903 0.3250 0.5011 0.050 Uiso 1 1 calc R
C40 C 0.34437(12) 0.1985(2) 0.26151(14) 0.0231(5) Uani 1 1 d .
C41 C 0.33089(14) 0.3239(3) 0.27884(17) 0.0304(6) Uani 1 1 d .
H41 H 0.3165 0.3442 0.3248 0.036 Uiso 1 1 calc R
C42 C 0.33824(15) 0.4195(3) 0.22977(18) 0.0361(7) Uani 1 1 d .
H42 H 0.3290 0.5046 0.2423 0.043 Uiso 1 1 calc R
C43 C 0.35901(14) 0.3912(3) 0.16249(17) 0.0349(7) Uani 1 1 d .
H43 H 0.3639 0.4569 0.1290 0.042 Uiso 1 1 calc R
C44 C 0.37252(15) 0.2678(3) 0.14406(16) 0.0337(7) Uani 1 1 d .
H44 H 0.3867 0.2481 0.0980 0.040 Uiso 1 1 calc R
C45 C 0.36511(13) 0.1726(3) 0.19360(14) 0.0268(6) Uani 1 1 d .
H45 H 0.3744 0.0876 0.1808 0.032 Uiso 1 1 calc R
C46 C 0.18047(11) 0.1516(2) 0.31956(14) 0.0217(5) Uani 1 1 d .
C47 C 0.13996(12) 0.2551(3) 0.31372(15) 0.0242(5) Uani 1 1 d .
H47 H 0.1404 0.3183 0.3491 0.029 Uiso 1 1 calc R
C48 C 0.09836(13) 0.2680(3) 0.25657(15) 0.0262(6) Uani 1 1 d .
H48 H 0.0713 0.3406 0.2522 0.031 Uiso 1 1 calc R
C49 C 0.09680(12) 0.1733(3) 0.20569(15) 0.0270(6) Uani 1 1 d .
C50 C 0.13579(13) 0.0677(3) 0.21265(15) 0.0279(6) Uani 1 1 d .
H50 H 0.1339 0.0025 0.1785 0.034 Uiso 1 1 calc R
C51 C 0.17791(12) 0.0562(3) 0.26939(14) 0.0246(5) Uani 1 1 d .
H51 H 0.2048 -0.0165 0.2739 0.029 Uiso 1 1 calc R
C52 C 0.03600(15) 0.2997(3) 0.12514(17) 0.0380(7) Uani 1 1 d .
H52A H 0.0070 0.3362 0.1606 0.057 Uiso 1 1 calc R
H52B H 0.0124 0.2914 0.0808 0.057 Uiso 1 1 calc R
H52C H 0.0739 0.3550 0.1186 0.057 Uiso 1 1 calc R

loop_
_atom_site_aniso_label
_atom_site_aniso_U_11
_atom_site_aniso_U_22
_atom_site_aniso_U_33
_atom_site_aniso_U_23
_atom_site_aniso_U_13
_atom_site_aniso_U_12
N1 0.0195(10) 0.0264(12) 0.0207(11) -0.0004(9) 0.0005(8) 0.0002(8)
N2 0.0205(9) 0.0270(12) 0.0216(11) 0.0007(9) 0.0008(8) 0.0023(8)
O1 0.0217(9) 0.0432(12) 0.0270(10) -0.0014(9) 0.0026(8) -0.0007(8)
O2 0.0280(9) 0.0410(12) 0.0264(10) 0.0038(9) -0.0070(8) -0.0063(8)
O3 0.0266(10) 0.0481(13) 0.0284(11) -0.0020(10) 0.0037(8) 0.0079(8)
O4 0.0378(11) 0.0445(13) 0.0273(11) -0.0002(9) -0.0111(9) 0.0015(9)
C1 0.0199(11) 0.0254(14) 0.0244(14) -0.0023(11) 0.0005(10) 0.0005(10)
C2 0.0189(11) 0.0247(13) 0.0235(13) -0.0004(11) -0.0009(10) -0.0002(9)
C3 0.0211(11) 0.0219(12) 0.0234(13) -0.0001(10) -0.0003(10) 0.0009(9)
C4 0.0199(11) 0.0208(13) 0.0229(13) -0.0010(10) 0.0019(10) 0.0010(9)
C5 0.0192(11) 0.0202(13) 0.0245(13) -0.0023(10) -0.0005(10) -0.0018(9)
C6 0.0232(11) 0.0163(12) 0.0269(14) 0.0007(10) 0.0016(10) 0.0010(9)
C7 0.0243(11) 0.0196(12) 0.0231(13) -0.0013(10) 0.0005(10) -0.0020(10)
C8 0.0271(13) 0.0220(13) 0.0250(13) -0.0030(11) -0.0034(10) 0.0012(10)
C9 0.0364(14) 0.0266(14) 0.0211(13) -0.0025(12) -0.0018(11) 0.0039(11)
C10 0.0342(14) 0.0340(16) 0.0268(14) 0.0022(12) 0.0062(12) 0.0024(12)
C11 0.0238(12) 0.0250(14) 0.0309(14) 0.0017(12) 0.0037(11) 0.0008(10)
C12 0.0219(12) 0.0343(16) 0.0383(16) 0.0042(13) -0.0028(12) 0.0029(11)
C13 0.0265(12) 0.0272(14) 0.0283(14) -0.0024(11) -0.0004(11) -0.0033(10)
C14 0.0223(11) 0.0218(13) 0.0215(12) -0.0002(10) 0.0024(10) 0.0004(9)
C15 0.0246(12) 0.0245(14) 0.0327(15) 0.0025(12) 0.0001(11) -0.0024(10)
C16 0.0347(14) 0.0219(14) 0.0360(16) 0.0035(12) 0.0058(12) 0.0018(11)
C17 0.0299(13) 0.0335(16) 0.0290(14) 0.0056(12) 0.0075(11) 0.0119(11)
C18 0.0223(12) 0.0350(16) 0.0317(15) -0.0006(13) 0.0004(11) 0.0033(11)
C19 0.0231(11) 0.0275(14) 0.0291(14) 0.0004(12) 0.0020(11) -0.0008(10)
C20 0.0209(11) 0.0249(14) 0.0213(13) -0.0030(10) 0.0011(10) 0.0030(10)
C21 0.0225(11) 0.0237(14) 0.0253(13) -0.0025(11) 0.0010(10) -0.0014(10)
C22 0.0254(12) 0.0263(14) 0.0236(13) -0.0002(11) 0.0008(10) -0.0013(10)
C23 0.0235(11) 0.0272(14) 0.0205(12) -0.0031(11) 0.0004(10) 0.0020(10)
C24 0.0251(12) 0.0300(15) 0.0272(14) -0.0048(11) -0.0018(10) -0.0048(11)
C25 0.0250(12) 0.0234(13) 0.0249(13) -0.0001(11) 0.0001(10) -0.0025(10)
C26 0.0333(15) 0.060(2) 0.0310(16) 0.0080(15) -0.0097(13) -0.0159(14)
C27 0.0263(12) 0.0255(14) 0.0240(13) -0.0008(11) 0.0019(10) 0.0010(10)
C28 0.0278(12) 0.0267(14) 0.0212(12) -0.0010(11) -0.0028(10) -0.0005(10)
C29 0.0232(11) 0.0208(13) 0.0239(13) -0.0010(11) -0.0017(10) 0.0005(10)
C30 0.0232(11) 0.0183(12) 0.0233(13) -0.0017(10) -0.0006(10) 0.0008(9)
C31 0.0210(11) 0.0212(13) 0.0214(13) -0.0012(10) -0.0008(10) 0.0017(9)
C32 0.0230(11) 0.0181(12) 0.0270(13) 0.0023(10) -0.0016(10) -0.0027(9)
C33 0.0244(11) 0.0155(12) 0.0291(14) 0.0003(10) -0.0029(11) -0.0008(9)
C34 0.0279(12) 0.0222(14) 0.0318(15) -0.0020(11) -0.0070(12) -0.0035(10)
C35 0.0259(12) 0.0258(14) 0.0396(16) 0.0042(12) -0.0083(12) -0.0019(11)
C36 0.0196(12) 0.0283(15) 0.0436(17) 0.0021(13) -0.0014(11) -0.0025(10)
C37 0.0236(12) 0.0281(15) 0.0322(15) 0.0007(12) 0.0021(11) -0.0039(10)
C38 0.0341(14) 0.0366(16) 0.0263(14) 0.0029(12) 0.0003(11) -0.0001(12)
C39 0.0362(15) 0.0312(16) 0.0321(16) -0.0088(12) 0.0024(13) -0.0034(12)
C40 0.0221(11) 0.0226(13) 0.0245(13) 0.0000(11) -0.0027(10) -0.0012(10)
C41 0.0324(13) 0.0245(15) 0.0343(16) -0.0019(12) 0.0021(12) 0.0015(11)
C42 0.0385(15) 0.0241(15) 0.0456(19) 0.0033(13) -0.0007(14) 0.0029(12)
C43 0.0350(15) 0.0326(16) 0.0373(17) 0.0127(14) -0.0077(13) -0.0047(12)
C44 0.0392(15) 0.0400(18) 0.0220(14) 0.0028(12) -0.0042(12) -0.0061(13)
C45 0.0303(13) 0.0259(14) 0.0241(14) -0.0018(11) -0.0012(11) -0.0008(10)
C46 0.0190(11) 0.0238(13) 0.0222(13) 0.0003(11) -0.0009(10) -0.0016(9)
C47 0.0236(11) 0.0239(14) 0.0251(13) -0.0032(11) 0.0003(10) -0.0009(10)
C48 0.0246(12) 0.0224(14) 0.0315(15) 0.0013(11) -0.0006(11) 0.0013(10)
C49 0.0227(12) 0.0360(16) 0.0223(13) 0.0031(12) -0.0008(10) -0.0031(10)
C50 0.0291(12) 0.0317(15) 0.0230(13) -0.0057(11) 0.0019(11) -0.0024(11)
C51 0.0251(12) 0.0234(13) 0.0252(13) -0.0013(11) 0.0026(10) 0.0014(10)
C52 0.0327(14) 0.049(2) 0.0326(16) 0.0125(15) -0.0041(13) -0.0015(13)

loop_
_atom_type_symbol
_atom_type_description
_atom_type_scat_dispersion_real
_atom_type_scat_dispersion_imag
_atom_type_scat_source
C C 0.0033 0.0000 'International Tables Vol C Tables 4.2.6.8 and 6.1.1.4'
H H 0.0000 0.0000 'International Tables Vol C Tables 4.2.6.8 and 6.1.1.4'
N N 0.0061 0.0000 'International Tables Vol C Tables 4.2.6.8 and 6.1.1.4'
O O 0.0106 0.0000 'International Tables Vol C Tables 4.2.6.8 and 6.1.1.4'

loop_
_geom_angle_atom_site_label_1
_geom_angle_atom_site_label_2
_geom_angle_atom_site_label_3
_geom_angle
C1 N1 C4 107.7(2)
C1 N1 C20 125.2(2)
C4 N1 C20 127.1(2)
C27 N2 C30 108.3(2)
C27 N2 C46 124.8(2)
C30 N2 C46 126.9(2)
C23 O2 C26 117.9(2)
C49 O4 C52 117.1(2)
O1 C1 N1 125.5(2)
O1 C1 C2 125.8(2)
N1 C1 C2 108.7(2)
C3 C2 C12 115.2(2)
C3 C2 C13 110.3(2)
C12 C2 C13 111.2(2)
C3 C2 C1 100.8(2)
C12 C2 C1 111.0(2)
C13 C2 C1 107.6(2)
C4 C3 C7 110.2(2)
C4 C3 C2 110.5(2)
C7 C3 C2 138.6(2)
C3 C4 N1 112.2(2)
C3 C4 C5 113.3(2)
N1 C4 C5 134.3(2)
C4 C5 C14 114.8(2)
C4 C5 C6 98.8(2)
C14 C5 C6 116.3(2)
C4 C5 H5 108.8
C14 C5 H5 108.8
C6 C5 H5 108.8
C11 C6 C7 120.4(2)
C11 C6 C5 128.5(2)
C7 C6 C5 111.0(2)
C8 C7 C6 120.6(2)
C8 C7 C3 132.8(2)
C6 C7 C3 106.6(2)
C7 C8 C9 118.9(2)
C7 C8 H8 120.5
C9 C8 H8 120.5
C10 C9 C8 120.5(3)
C10 C9 H9 119.8
C8 C9 H9 119.8
C9 C10 C11 120.9(3)
C9 C10 H10 119.5
C11 C10 H10 119.5
C6 C11 C10 118.6(2)
C6 C11 H11 120.7
C10 C11 H11 120.7
C2 C12 H12A 109.5
C2 C12 H12B 109.5
H12A C12 H12B 109.5
C2 C12 H12C 109.5
H12A C12 H12C 109.5
H12B C12 H12C 109.5
C2 C13 H13A 109.5
C2 C13 H13B 109.5
H13A C13 H13B 109.5
C2 C13 H13C 109.5
H13A C13 H13C 109.5
H13B C13 H13C 109.5
C19 C14 C15 119.4(2)
C19 C14 C5 119.8(2)
C15 C14 C5 120.8(2)
C16 C15 C14 120.3(2)
C16 C15 H15 119.9
C14 C15 H15 119.9
C17 C16 C15 120.2(3)
C17 C16 H16 119.9
C15 C16 H16 119.9
C18 C17 C16 119.9(3)
C18 C17 H17 120.1
C16 C17 H17 120.1
C17 C18 C19 120.5(3)
C17 C18 H18 119.7
C19 C18 H18 119.7
C14 C19 C18 119.7(3)
C14 C19 H19 120.2
C18 C19 H19 120.2
C25 C20 C21 119.4(2)
C25 C20 N1 120.9(2)
C21 C20 N1 119.6(2)
C22 C21 C20 119.9(2)
C22 C21 H21 120.1
C20 C21 H21 120.1
C21 C22 C23 120.4(2)
C21 C22 H22 119.8
C23 C22 H22 119.8
O2 C23 C24 125.1(2)
O2 C23 C22 115.2(2)
C24 C23 C22 119.6(2)
C25 C24 C23 119.6(2)
C25 C24 H24 120.2
C23 C24 H24 120.2
C20 C25 C24 121.0(3)
C20 C25 H25 119.5
C24 C25 H25 119.5
O2 C26 H26A 109.5
O2 C26 H26B 109.5
H26A C26 H26B 109.5
O2 C26 H26C 109.5
H26A C26 H26C 109.5
H26B C26 H26C 109.5
O3 C27 N2 124.8(2)
O3 C27 C28 126.6(3)
N2 C27 C28 108.6(2)
C29 C28 C38 115.1(2)
C29 C28 C39 112.0(2)
C38 C28 C39 110.5(2)
C29 C28 C27 100.6(2)
C38 C28 C27 108.9(2)
C39 C28 C27 109.2(2)
C30 C29 C33 109.3(2)
C30 C29 C28 110.7(2)
C33 C29 C28 139.9(2)
C29 C30 N2 111.7(2)
C29 C30 C31 114.1(2)
N2 C30 C31 134.1(2)
C30 C31 C40 116.5(2)
C30 C31 C32 98.9(2)
C40 C31 C32 114.0(2)
C30 C31 H31 109.0
C40 C31 H31 109.0
C32 C31 H31 109.0
C37 C32 C33 120.4(2)
C37 C32 C31 128.5(2)
C33 C32 C31 111.1(2)
C34 C33 C32 120.4(2)
C34 C33 C29 133.0(3)
C32 C33 C29 106.6(2)
C35 C34 C33 118.7(3)
C35 C34 H34 120.7
C33 C34 H34 120.7
C34 C35 C36 121.2(3)
C34 C35 H35 119.4
C36 C35 H35 119.4
C35 C36 C37 120.3(2)
C35 C36 H36 119.8
C37 C36 H36 119.8
C32 C37 C36 119.1(3)
C32 C37 H37 120.5
C36 C37 H37 120.5
C28 C38 H38A 109.5
C28 C38 H38B 109.5
H38A C38 H38B 109.5
C28 C38 H38C 109.5
H38A C38 H38C 109.5
H38B C38 H38C 109.5
C28 C39 H39A 109.5
C28 C39 H39B 109.5
H39A C39 H39B 109.5
C28 C39 H39C 109.5
H39A C39 H39C 109.5
H39B C39 H39C 109.5
C45 C40 C41 118.0(3)
C45 C40 C31 120.4(2)
C41 C40 C31 121.6(2)
C42 C41 C40 120.7(3)
C42 C41 H41 119.7
C40 C41 H41 119.7
C41 C42 C43 120.2(3)
C41 C42 H42 119.9
C43 C42 H42 119.9
C44 C43 C42 120.2(3)
C44 C43 H43 119.9
C42 C43 H43 119.9
C43 C44 C45 119.3(3)
C43 C44 H44 120.4
C45 C44 H44 120.4
C44 C45 C40 121.7(3)
C44 C45 H45 119.1
C40 C45 H45 119.1
C47 C46 C51 119.8(2)
C47 C46 N2 120.0(2)
C51 C46 N2 120.2(2)
C46 C47 C48 120.7(3)
C46 C47 H47 119.7
C48 C47 H47 119.7
C47 C48 C49 119.3(2)
C47 C48 H48 120.3
C49 C48 H48 120.3
O4 C49 C50 116.5(2)
O4 C49 C48 123.5(2)
C50 C49 C48 120.0(2)
C49 C50 C51 120.4(3)
C49 C50 H50 119.8
C51 C50 H50 119.8
C50 C51 C46 119.8(2)
C50 C51 H51 120.1
C46 C51 H51 120.1
O4 C52 H52A 109.5
O4 C52 H52B 109.5
H52A C52 H52B 109.5
O4 C52 H52C 109.5
H52A C52 H52C 109.5
H52B C52 H52C 109.5

loop_
_geom_bond_atom_site_label_1
_geom_bond_atom_site_label_2
_geom_bond_distance
N1 C1 1.405(3)
N1 C4 1.415(3)
N1 C20 1.428(3)
N2 C27 1.401(4)
N2 C30 1.408(3)
N2 C46 1.431(3)
O1 C1 1.219(3)
O2 C23 1.371(3)
O2 C26 1.425(3)
O3 C27 1.223(3)
O4 C49 1.372(3)
O4 C52 1.427(4)
C1 C2 1.546(4)
C2 C3 1.501(3)
C2 C12 1.527(4)
C2 C13 1.543(4)
C3 C4 1.337(4)
C3 C7 1.455(4)
C4 C5 1.519(3)
C5 C14 1.522(3)
C5 C6 1.543(4)
C5 H5 1.0000
C6 C11 1.383(4)
C6 C7 1.417(3)
C7 C8 1.391(4)
C8 C9 1.395(4)
C8 H8 0.9500
C9 C10 1.395(4)
C9 H9 0.9500
C10 C11 1.407(4)
C10 H10 0.9500
C11 H11 0.9500
C12 H12A 0.9800
C12 H12B 0.9800
C12 H12C 0.9800
C13 H13A 0.9800
C13 H13B 0.9800
C13 H13C 0.9800
C14 C19 1.393(4)
C14 C15 1.394(4)
C15 C16 1.388(4)
C15 H15 0.9500
C16 C17 1.387(4)
C16 H16 0.9500
C17 C18 1.375(4)
C17 H17 0.9500
C18 C19 1.400(4)
C18 H18 0.9500
C19 H19 0.9500
C20 C25 1.385(4)
C20 C21 1.401(4)
C21 C22 1.383(4)
C21 H21 0.9500
C22 C23 1.402(4)
C22 H22 0.9500
C23 C24 1.391(4)
C24 C25 1.391(4)
C24 H24 0.9500
C25 H25 0.9500
C26 H26A 0.9800
C26 H26B 0.9800
C26 H26C 0.9800
C27 C28 1.545(4)
C28 C29 1.504(4)
C28 C38 1.524(4)
C28 C39 1.536(4)
C29 C30 1.338(4)
C29 C33 1.462(3)
C30 C31 1.508(3)
C31 C40 1.516(4)
C31 C32 1.534(3)
C31 H31 1.0000
C32 C37 1.387(4)
C32 C33 1.422(4)
C33 C34 1.396(4)
C34 C35 1.393(4)
C34 H34 0.9500
C35 C36 1.398(4)
C35 H35 0.9500
C36 C37 1.402(4)
C36 H36 0.9500
C37 H37 0.9500
C38 H38A 0.9800
C38 H38B 0.9800
C38 H38C 0.9800
C39 H39A 0.9800
C39 H39B 0.9800
C39 H39C 0.9800
C40 C45 1.393(4)
C40 C41 1.394(4)
C41 C42 1.386(4)
C41 H41 0.9500
C42 C43 1.387(5)
C42 H42 0.9500
C43 C44 1.379(5)
C43 H43 0.9500
C44 C45 1.390(4)
C44 H44 0.9500
C45 H45 0.9500
C46 C47 1.378(4)
C46 C51 1.392(4)
C47 C48 1.392(4)
C47 H47 0.9500
C48 C49 1.396(4)
C48 H48 0.9500
C49 C50 1.379(4)
C50 C51 1.391(4)
C50 H50 0.9500
C51 H51 0.9500
C52 H52A 0.9800
C52 H52B 0.9800
C52 H52C 0.9800

loop_
_geom_torsion_atom_site_label_1
_geom_torsion_atom_site_label_2
_geom_torsion_atom_site_label_3
_geom_torsion_atom_site_label_4
_geom_torsion
C4 N1 C1 O1 -177.6(3)
C20 N1 C1 O1 5.0(4)
C4 N1 C1 C2 3.3(3)
C20 N1 C1 C2 -174.1(2)
O1 C1 C2 C3 176.9(3)
N1 C1 C2 C3 -4.0(3)
O1 C1 C2 C12 54.4(4)
N1 C1 C2 C12 -126.5(2)
O1 C1 C2 C13 -67.5(3)
N1 C1 C2 C13 111.6(2)
C12 C2 C3 C4 122.9(3)
C13 C2 C3 C4 -110.2(3)
C1 C2 C3 C4 3.3(3)
C12 C2 C3 C7 -67.6(4)
C13 C2 C3 C7 59.3(4)
C1 C2 C3 C7 172.8(3)
C7 C3 C4 N1 -174.2(2)
C2 C3 C4 N1 -1.6(3)
C7 C3 C4 C5 0.6(3)
C2 C3 C4 C5 173.2(2)
C1 N1 C4 C3 -1.1(3)
C20 N1 C4 C3 176.2(2)
C1 N1 C4 C5 -174.4(3)
C20 N1 C4 C5 2.9(5)
C3 C4 C5 C14 -126.0(2)
N1 C4 C5 C14 47.3(4)
C3 C4 C5 C6 -1.6(3)
N1 C4 C5 C6 171.7(3)
C4 C5 C6 C11 179.6(3)
C14 C5 C6 C11 -57.0(4)
C4 C5 C6 C7 2.0(3)
C14 C5 C6 C7 125.4(2)
C11 C6 C7 C8 0.2(4)
C5 C6 C7 C8 178.0(2)
C11 C6 C7 C3 -179.7(2)
C5 C6 C7 C3 -1.8(3)
C4 C3 C7 C8 -179.0(3)
C2 C3 C7 C8 11.5(5)
C4 C3 C7 C6 0.8(3)
C2 C3 C7 C6 -168.7(3)
C6 C7 C8 C9 -0.8(4)
C3 C7 C8 C9 179.0(3)
C7 C8 C9 C10 0.2(4)
C8 C9 C10 C11 0.9(4)
C7 C6 C11 C10 1.0(4)
C5 C6 C11 C10 -176.5(3)
C9 C10 C11 C6 -1.5(4)
C4 C5 C14 C19 -138.1(3)
C6 C5 C14 C19 107.3(3)
C4 C5 C14 C15 39.5(3)
C6 C5 C14 C15 -75.1(3)
C19 C14 C15 C16 0.7(4)
C5 C14 C15 C16 -176.9(3)
C14 C15 C16 C17 0.6(4)
C15 C16 C17 C18 -1.2(5)
C16 C17 C18 C19 0.5(4)
C15 C14 C19 C18 -1.3(4)
C5 C14 C19 C18 176.3(2)
C17 C18 C19 C14 0.7(4)
C1 N1 C20 C25 -146.8(3)
C4 N1 C20 C25 36.3(4)
C1 N1 C20 C21 35.5(4)
C4 N1 C20 C21 -141.4(3)
C25 C20 C21 C22 -1.0(4)
N1 C20 C21 C22 176.7(2)
C20 C21 C22 C23 -0.8(4)
C26 O2 C23 C24 2.3(4)
C26 O2 C23 C22 -178.1(3)
C21 C22 C23 O2 -177.8(2)
C21 C22 C23 C24 1.8(4)
O2 C23 C24 C25 178.7(2)
C22 C23 C24 C25 -0.9(4)
C21 C20 C25 C24 1.9(4)
N1 C20 C25 C24 -175.8(2)
C23 C24 C25 C20 -1.0(4)
C30 N2 C27 O3 -177.7(3)
C46 N2 C27 O3 -0.5(4)
C30 N2 C27 C28 1.2(3)
C46 N2 C27 C28 178.4(2)
O3 C27 C28 C29 177.9(3)
N2 C27 C28 C29 -1.0(3)
O3 C27 C28 C38 56.5(4)
N2 C27 C28 C38 -122.3(3)
O3 C27 C28 C39 -64.2(4)
N2 C27 C28 C39 116.9(3)
C38 C28 C29 C30 117.3(3)
C39 C28 C29 C30 -115.5(3)
C27 C28 C29 C30 0.4(3)
C38 C28 C29 C33 -65.0(4)
C39 C28 C29 C33 62.3(4)
C27 C28 C29 C33 178.2(3)
C33 C29 C30 N2 -178.2(2)
C28 C29 C30 N2 0.3(3)
C33 C29 C30 C31 -0.6(3)
C28 C29 C30 C31 177.9(2)
C27 N2 C30 C29 -1.0(3)
C46 N2 C30 C29 -178.1(2)
C27 N2 C30 C31 -177.9(3)
C46 N2 C30 C31 5.0(4)
C29 C30 C31 C40 -122.5(3)
N2 C30 C31 C40 54.4(4)
C29 C30 C31 C32 0.2(3)
N2 C30 C31 C32 177.0(3)
C30 C31 C32 C37 177.5(3)
C40 C31 C32 C37 -58.1(4)
C30 C31 C32 C33 0.4(3)
C40 C31 C32 C33 124.7(2)
C37 C32 C33 C34 0.5(4)
C31 C32 C33 C34 177.9(2)
C37 C32 C33 C29 -178.1(2)
C31 C32 C33 C29 -0.8(3)
C30 C29 C33 C34 -177.5(3)
C28 C29 C33 C34 4.7(5)
C30 C29 C33 C32 0.8(3)
C28 C29 C33 C32 -176.9(3)
C32 C33 C34 C35 -0.7(4)
C29 C33 C34 C35 177.5(3)
C33 C34 C35 C36 -0.6(4)
C34 C35 C36 C37 2.1(4)
C33 C32 C37 C36 1.0(4)
C31 C32 C37 C36 -175.9(2)
C35 C36 C37 C32 -2.3(4)
C30 C31 C40 C45 -154.4(2)
C32 C31 C40 C45 91.2(3)
C30 C31 C40 C41 28.1(3)
C32 C31 C40 C41 -86.3(3)
C45 C40 C41 C42 -0.2(4)
C31 C40 C41 C42 177.3(3)
C40 C41 C42 C43 0.2(4)
C41 C42 C43 C44 -0.1(5)
C42 C43 C44 C45 0.0(4)
C43 C44 C45 C40 0.0(4)
C41 C40 C45 C44 0.1(4)
C31 C40 C45 C44 -177.4(2)
C27 N2 C46 C47 52.3(4)
C30 N2 C46 C47 -131.1(3)
C27 N2 C46 C51 -127.3(3)
C30 N2 C46 C51 49.4(4)
C51 C46 C47 C48 -2.7(4)
N2 C46 C47 C48 177.7(2)
C46 C47 C48 C49 1.5(4)
C52 O4 C49 C50 -157.2(3)
C52 O4 C49 C48 23.3(4)
C47 C48 C49 O4 -180.0(2)
C47 C48 C49 C50 0.6(4)
O4 C49 C50 C51 179.1(2)
C48 C49 C50 C51 -1.5(4)
C49 C50 C51 C46 0.3(4)
C47 C46 C51 C50 1.8(4)
N2 C46 C51 C50 -178.6(2)
